data_2010565
loop_
_publ_author_name
'Johansson, Maria H.'
'Otto, Stefanus'

_publ_section_title
;
trans-Dichlorobis(triphenylphosphine-P)platinum(II)
;
_journal_name_full 'Acta Crystallographica, Section C'
_journal_page_first e12
_journal_page_last e15
_journal_paper_doi 10.1107/S010827019901608X
_journal_volume 56
_journal_year 2000
_chemical_formula_iupac '[Pt Cl2 (C18 H15 P)2]'
_chemical_formula_moiety '[Pt Cl~2~{P(C~6~H~5~)~3~}~2~]'
_chemical_formula_sum 'C36 H30 Cl2 P2 Pt'
_chemical_formula_weight 790.53
_chemical_name_common Trans-dichlorobis(triphenylphosphine-P)platinum(II)
_space_group_IT_number 2
_symmetry_cell_setting triclinic
_symmetry_space_group_name_Hall '-P 1'
_symmetry_space_group_name_H-M 'P -1'
_cell_angle_alpha 72.44(3)
_cell_angle_beta 88.50(3)
_cell_angle_gamma 68.19(3)
_cell_formula_units_Z 1
_cell_length_a 9.1857(18)
_cell_length_b 9.6334(19)
_cell_length_c 10.379(2)
_cell_measurement_temperature 293(2)
_cell_volume 809.1(3)
_diffrn_ambient_temperature 293(2)
_exptl_crystal_density_diffrn 1.622
_cod_depositor_comments
;
The following automatic conversions were performed:
'_symmetry_cell_setting' value 'Triclinic' changed to 'triclinic'
according to '/home/saulius/struct/CIF-dictionaries/cif_core.dic'
dictionary named 'cif_core.dic' version 2.4.1 from
2010-06-29.

'_geom_bond_publ_flag' value 'Yes' changed to 'yes' according
to '/home/saulius/struct/CIF-dictionaries/cif_core.dic' dictionary named
'cif_core.dic' version 2.4.1 from 2010-06-29 (5 times).

Automatic conversion script
Id: cif_fix_enum 1527 2010-12-29 10:47:43Z saulius 
;
_cod_database_code 2010565

loop_
_symmetry_equiv_pos_as_xyz
'x, y, z'
'-x, -y, -z'

loop_
_atom_site_label
_atom_site_fract_x
_atom_site_fract_y
_atom_site_fract_z
_atom_site_U_iso_or_equiv
_atom_site_adp_type
_atom_site_calc_flag
_atom_site_refinement_flags
_atom_site_occupancy
_atom_site_disorder_assembly
_atom_site_disorder_group
_atom_site_type_symbol
Pt .0000 .0000 .0000 .02761(5) Uani d S 1 . . Pt
P .02104(8) -.20724(8) .19334(7) .03057(13) Uani d . 1 . . P
Cl -.20438(10) .15828(10) .08731(9) .0541(2) Uani d . 1 . . Cl
C11 .1139(3) -.1955(4) .3402(3) .0357(5) Uani d . 1 . . C
C12 .1775(5) -.3240(5) .4552(4) .0584(9) Uani d . 1 . . C
H12 .1753 -.4208 .4584 .070 Uiso calc R 1 . . H
C13 .2449(6) -.3090(7) .5662(4) .0751(13) Uani d . 1 . . C
H13 .2856 -.3952 .6443 .090 Uiso calc R 1 . . H
C14 .2512(5) -.1678(6) .5608(4) .0680(12) Uani d . 1 . . C
H14 .2973 -.1585 .6349 .082 Uiso calc R 1 . . H
C15 .1907(5) -.0418(5) .4483(5) .0621(10) Uani d . 1 . . C
H15 .1956 .0538 .4453 .075 Uiso calc R 1 . . H
C16 .1212(4) -.0538(4) .3369(4) .0470(7) Uani d . 1 . . C
H16 .0795 .0337 .2600 .056 Uiso calc R 1 . . H
C21 -.1708(3) -.2102(3) .2381(3) .0381(6) Uani d . 1 . . C
C22 -.2805(5) -.1813(6) .1354(4) .0620(10) Uani d . 1 . . C
H22 -.2568 -.1570 .0457 .074 Uiso calc R 1 . . H
C23 -.4266(5) -.1883(6) .1654(5) .0730(12) Uani d . 1 . . C
H23 -.4996 -.1711 .0960 .088 Uiso calc R 1 . . H
C24 -.4626(5) -.2204(6) .2964(6) .0745(13) Uani d . 1 . . C
H24 -.5606 -.2246 .3158 .089 Uiso calc R 1 . . H
C25 -.3564(5) -.2468(6) .4001(5) .0671(11) Uani d . 1 . . C
H25 -.3827 -.2675 .4892 .080 Uiso calc R 1 . . H
C26 -.2087(4) -.2424(4) .3712(4) .0490(7) Uani d . 1 . . C
H26 -.1358 -.2609 .4411 .059 Uiso calc R 1 . . H
C31 .1347(4) -.4060(3) .1896(3) .0423(6) Uani d . 1 . . C
C32 .0635(6) -.5083(5) .1843(5) .0686(11) Uani d . 1 . . C
H32 -.0451 -.4779 .1856 .082 Uiso calc R 1 . . H
C33 .1555(9) -.6567(6) .1770(7) .100(2) Uani d . 1 . . C
H33 .1077 -.7256 .1738 .120 Uiso calc R 1 . . H
C34 .3153(9) -.7034(5) .1746(6) .098(2) Uani d . 1 . . C
H34 .3755 -.8035 .1703 .117 Uiso calc R 1 . . H
C35 .3862(6) -.6022(5) .1784(5) .0765(14) Uani d . 1 . . C
H35 .4948 -.6334 .1764 .092 Uiso calc R 1 . . H
C36 .2969(4) -.4535(4) .1851(4) .0549(8) Uani d . 1 . . C
H36 .3456 -.3849 .1866 .066 Uiso calc R 1 . . H

loop_
_atom_site_aniso_label
_atom_site_aniso_U_11
_atom_site_aniso_U_22
_atom_site_aniso_U_33
_atom_site_aniso_U_12
_atom_site_aniso_U_13
_atom_site_aniso_U_23
Pt .02726(7) .02789(7) .02579(7) -.00911(5) .00523(4) -.00784(5)
P .0310(3) .0307(3) .0297(3) -.0137(2) .0031(2) -.0067(2)
Cl .0520(4) .0446(4) .0468(4) -.0003(3) .0197(4) -.0123(3)
C11 .0302(12) .0472(15) .0310(12) -.0168(11) .0043(10) -.0116(11)
C12 .068(2) .061(2) .0393(17) -.0279(19) -.0096(16) -.0013(15)
C13 .079(3) .098(3) .0398(19) -.034(3) -.0107(19) -.007(2)
C14 .056(2) .104(3) .048(2) -.021(2) -.0009(17) -.041(2)
C15 .057(2) .072(2) .069(3) -.0211(19) -.0014(18) -.042(2)
C16 .0461(17) .0483(17) .0497(18) -.0166(14) -.0013(14) -.0212(14)
C21 .0332(13) .0402(14) .0421(15) -.0183(11) .0058(11) -.0094(11)
C22 .0475(19) .091(3) .049(2) -.037(2) .0012(15) -.0112(19)
C23 .044(2) .100(3) .083(3) -.036(2) -.001(2) -.029(3)
C24 .046(2) .092(3) .106(4) -.039(2) .033(2) -.046(3)
C25 .065(2) .087(3) .070(3) -.045(2) .037(2) -.036(2)
C26 .0506(18) .060(2) .0486(18) -.0310(16) .0175(15) -.0226(15)
C31 .0537(17) .0286(12) .0394(15) -.0128(12) .0001(13) -.0067(11)
C32 .086(3) .0453(19) .084(3) -.034(2) .012(2) -.022(2)
C33 .148(6) .046(2) .112(5) -.041(3) .006(4) -.031(3)
C34 .138(6) .038(2) .090(4) .005(3) -.017(4) -.029(2)
C35 .074(3) .060(2) .065(3) .014(2) -.011(2) -.025(2)
C36 .0503(19) .0445(17) .058(2) -.0030(15) -.0060(16) -.0174(15)

loop_
_geom_bond_atom_site_label_1
_geom_bond_atom_site_label_2
_geom_bond_site_symmetry_2
_geom_bond_distance
_geom_bond_publ_flag
Pt Cl . 2.2997(11) yes
Pt Cl 2 2.2997(11) ?
Pt P 2 2.3163(11) ?
Pt P . 2.3163(11) yes
P C11 . 1.819(3) yes
P C21 . 1.819(3) yes
P C31 . 1.820(3) yes
C11 C12 . 1.380(5) ?
C11 C16 . 1.381(4) ?
C12 C13 . 1.392(6) ?
C13 C14 . 1.367(7) ?
C14 C15 . 1.351(7) ?
C15 C16 . 1.390(5) ?
C21 C22 . 1.377(5) ?
C21 C26 . 1.386(4) ?
C22 C23 . 1.392(5) ?
C23 C24 . 1.361(7) ?
C24 C25 . 1.372(7) ?
C25 C26 . 1.395(5) ?
C31 C32 . 1.385(5) ?
C31 C36 . 1.390(5) ?
C32 C33 . 1.389(7) ?
C33 C34 . 1.368(9) ?
C34 C35 . 1.369(8) ?
C35 C36 . 1.383(5) ?
